data_7116231
loop_
_publ_author_name
'Zhang, Xi'
'Shao, Xiu-Dan'
'Li, Si-Chao'
'Cai, Ying'
'Yao, Ye-Feng'
'Xiong, Ren-Gen'
'Zhang, Wen'

_publ_section_title
;
 Dynamics of a caged imidazolium cation-toward understanding the
 order-disorder phase transition and the switchable dielectric constant.
;
_journal_issue 22
_journal_name_full 'Chemical communications (Cambridge, England)'
_journal_page_first 4568
_journal_page_last 4571
_journal_paper_doi 10.1039/c4cc08693g
_journal_volume 51
_journal_year 2015
_chemical_formula_sum 'C12 H10 Co K N10'
_chemical_formula_weight 392.33
_chemical_name_systematic
; 
 ? 
;
_space_group_IT_number 15
_symmetry_cell_setting monoclinic
_symmetry_space_group_name_Hall '-C 2yc'
_symmetry_space_group_name_H-M 'C 1 2/c 1'
_atom_sites_solution_hydrogens geom
_atom_sites_solution_primary direct
_atom_sites_solution_secondary difmap
_audit_creation_method SHELXL-97
_audit_update_record
;
2014-07-07 deposited with the CCDC.
2015-01-02 downloaded from the CCDC.
;
_cell_angle_alpha 90.00
_cell_angle_beta 111.70(3)
_cell_angle_gamma 90.00
_cell_formula_units_Z 4
_cell_length_a 13.427(3)
_cell_length_b 8.7318(17)
_cell_length_c 15.083(3)
_cell_measurement_reflns_used 2296
_cell_measurement_temperature 93(2)
_cell_measurement_theta_max 27.5631
_cell_measurement_theta_min 2.8457
_cell_volume 1643.0(7)
_computing_structure_refinement 'SHELXL-97 (Sheldrick, 1997)'
_computing_structure_solution 'SHELXS-97 (Sheldrick, 1990)'
_diffrn_ambient_temperature 93(2)
_diffrn_measured_fraction_theta_full 0.989
_diffrn_measured_fraction_theta_max 0.989
_diffrn_radiation_monochromator graphite
_diffrn_radiation_source 'fine-focus sealed tube'
_diffrn_radiation_type MoK\a
_diffrn_radiation_wavelength 0.71073
_diffrn_reflns_av_R_equivalents 0.0226
_diffrn_reflns_av_sigmaI/netI 0.0166
_diffrn_reflns_limit_h_max 17
_diffrn_reflns_limit_h_min -17
_diffrn_reflns_limit_k_max 11
_diffrn_reflns_limit_k_min -11
_diffrn_reflns_limit_l_max 19
_diffrn_reflns_limit_l_min -19
_diffrn_reflns_number 8543
_diffrn_reflns_theta_full 27.41
_diffrn_reflns_theta_max 27.41
_diffrn_reflns_theta_min 2.85
_exptl_absorpt_coefficient_mu 1.315
_exptl_absorpt_correction_T_max 1.0000
_exptl_absorpt_correction_T_min 0.9135
_exptl_absorpt_correction_type multi-scan
_exptl_crystal_colour colourless
_exptl_crystal_density_diffrn 1.586
_exptl_crystal_density_method 'not measured'
_exptl_crystal_description block
_exptl_crystal_F_000 792
_exptl_crystal_size_max 0.3
_exptl_crystal_size_mid 0.3
_exptl_crystal_size_min 0.3
_refine_diff_density_max 1.121
_refine_diff_density_min -0.727
_refine_diff_density_rms 0.117
_refine_ls_extinction_method none
_refine_ls_goodness_of_fit_ref 1.113
_refine_ls_hydrogen_treatment constr
_refine_ls_matrix_type full
_refine_ls_number_parameters 111
_refine_ls_number_reflns 1861
_refine_ls_number_restraints 0
_refine_ls_restrained_S_all 1.113
_refine_ls_R_factor_all 0.0666
_refine_ls_R_factor_gt 0.0614
_refine_ls_shift/su_max 0.004
_refine_ls_shift/su_mean 0.001
_refine_ls_structure_factor_coef Fsqd
_refine_ls_weighting_details 'calc w=1/[\s^2^(Fo^2^)+(0.0241P)^2^+23.9816P] where P=(Fo^2^+2Fc^2^)/3'
_refine_ls_weighting_scheme calc
_refine_ls_wR_factor_gt 0.1286
_refine_ls_wR_factor_ref 0.1311
_reflns_number_gt 1649
_reflns_number_total 1861
_reflns_threshold_expression >2sigma(I)
_cod_data_source_file c4cc08693g2.cif
_cod_data_source_block 93K
_cod_depositor_comments
;
The following automatic conversions were performed:

'_symmetry_cell_setting' value 'Monoclinic' changed to 'monoclinic'
according to
/usr/data/users/saulius/crontab/automatic-downloads/rss-feeds/RSC/lib/dictionaries/cif_core.dic
dictionary named 'cif_core.dic' version 2.4.2 from
2011-04-26.

'_exptl_absorpt_correction_type' value 'Multi-scan'
changed to 'multi-scan' according to
/usr/data/users/saulius/crontab/automatic-downloads/rss-feeds/RSC/lib/dictionaries/cif_core.dic
dictionary named 'cif_core.dic' version 2.4.2 from 2011-04-26.

Automatic conversion script
Id: cif_fix_values 2935 2014-11-11 08:27:57Z andrius 

 Adding full bibliography for 7116230--7116231.cif.
;
_cod_original_cell_volume 1643.1(6)
_cod_original_sg_symbol_H-M C2/c
_cod_database_code 7116231

loop_
_symmetry_equiv_pos_as_xyz
'x, y, z'
'-x, y, -z+1/2'
'x+1/2, y+1/2, z'
'-x+1/2, y+1/2, -z+1/2'
'-x, -y, -z'
'x, -y, z-1/2'
'-x+1/2, -y+1/2, -z'
'x+1/2, -y+1/2, z-1/2'

loop_
_atom_site_label
_atom_site_type_symbol
_atom_site_fract_x
_atom_site_fract_y
_atom_site_fract_z
_atom_site_U_iso_or_equiv
_atom_site_adp_type
_atom_site_occupancy
_atom_site_symmetry_multiplicity
_atom_site_calc_flag
_atom_site_refinement_flags
Co1 Co 0.7500 0.2500 0.5000 0.00501(19) Uani 1 2 d S
K1 K 0.5000 0.25132(13) 0.7500 0.0108(2) Uani 1 2 d S
N1 N 0.6148(3) 0.2226(5) 0.6232(3) 0.0299(9) Uani 1 1 d .
N2 N 0.8825(3) 0.4921(5) 0.6410(3) 0.0305(9) Uani 1 1 d .
N3 N 0.8821(3) -0.0164(5) 0.6160(3) 0.0309(9) Uani 1 1 d .
N4 N 0.8782(3) 0.2114(6) 0.9467(3) 0.0395(12) Uani 1 1 d .
H4 H 0.8778 0.1796 1.0005 0.047 Uiso 1 1 calc R
N5 N 0.8816(3) 0.3565(5) 0.8379(4) 0.0420(13) Uani 1 1 d .
H5 H 0.8834 0.4375 0.8061 0.050 Uiso 1 1 calc R
C1 C 0.6639(3) 0.2354(5) 0.5753(3) 0.0161(8) Uani 1 1 d .
C2 C 0.8349(3) 0.4004(5) 0.5871(3) 0.0181(8) Uani 1 1 d .
C3 C 0.8354(3) 0.0876(5) 0.5743(3) 0.0162(8) Uani 1 1 d .
C6 C 0.8811(4) 0.3517(7) 0.9236(5) 0.0436(15) Uani 1 1 d .
H6 H 0.8826 0.4359 0.9618 0.052 Uiso 1 1 calc R
C7 C 0.8761(4) 0.1214(5) 0.8738(5) 0.0410(14) Uani 1 1 d .
H7 H 0.8731 0.0150 0.8726 0.049 Uiso 1 1 calc R
C8 C 0.8787(4) 0.2067(8) 0.8074(3) 0.0439(16) Uani 1 1 d .
H8 H 0.8787 0.1747 0.7486 0.053 Uiso 1 1 calc R

loop_
_atom_site_aniso_label
_atom_site_aniso_U_11
_atom_site_aniso_U_22
_atom_site_aniso_U_33
_atom_site_aniso_U_23
_atom_site_aniso_U_13
_atom_site_aniso_U_12
Co1 0.0070(3) 0.0044(3) 0.0043(3) 0.0001(2) 0.0029(2) 0.0001(2)
K1 0.0113(5) 0.0111(5) 0.0103(5) 0.000 0.0043(4) 0.000
N1 0.0234(19) 0.053(3) 0.0173(17) 0.0087(17) 0.0125(15) 0.0135(18)
N2 0.0227(19) 0.0212(19) 0.041(2) -0.0155(17) 0.0047(17) -0.0015(16)
N3 0.0226(19) 0.030(2) 0.037(2) 0.0193(18) 0.0079(17) 0.0060(17)
N4 0.028(2) 0.072(4) 0.0212(19) 0.019(2) 0.0129(17) 0.009(2)
N5 0.021(2) 0.032(2) 0.071(3) 0.042(2) 0.015(2) 0.0041(17)
C1 0.0110(17) 0.023(2) 0.0122(16) 0.0025(15) 0.0024(14) 0.0055(15)
C2 0.0123(18) 0.0177(19) 0.0223(19) -0.0051(16) 0.0039(15) 0.0033(15)
C3 0.0110(17) 0.0188(19) 0.0187(18) 0.0033(15) 0.0056(15) 0.0002(15)
C6 0.021(2) 0.042(3) 0.063(4) -0.037(3) 0.010(2) 0.002(2)
C7 0.024(2) 0.010(2) 0.085(4) -0.003(2) 0.014(3) -0.0019(18)
C8 0.020(2) 0.095(5) 0.017(2) -0.027(3) 0.0054(18) 0.004(3)

loop_
_atom_type_symbol
_atom_type_description
_atom_type_scat_dispersion_real
_atom_type_scat_dispersion_imag
_atom_type_scat_source
C C 0.0033 0.0016 'International Tables Vol C Tables 4.2.6.8 and 6.1.1.4'
H H 0.0000 0.0000 'International Tables Vol C Tables 4.2.6.8 and 6.1.1.4'
N N 0.0061 0.0033 'International Tables Vol C Tables 4.2.6.8 and 6.1.1.4'
K K 0.2009 0.2494 'International Tables Vol C Tables 4.2.6.8 and 6.1.1.4'
Co Co 0.3494 0.9721 'International Tables Vol C Tables 4.2.6.8 and 6.1.1.4'

loop_
_geom_angle_atom_site_label_1
_geom_angle_atom_site_label_2
_geom_angle_atom_site_label_3
_geom_angle
_geom_angle_site_symmetry_1
_geom_angle_site_symmetry_3
C1 Co1 C1 180.000(1) 7_656 .
C1 Co1 C3 91.98(16) 7_656 .
C1 Co1 C3 88.02(16) . .
C1 Co1 C3 88.02(16) 7_656 7_656
C1 Co1 C3 91.98(16) . 7_656
C3 Co1 C3 180.0(2) . 7_656
C1 Co1 C2 88.57(17) 7_656 7_656
C1 Co1 C2 91.43(17) . 7_656
C3 Co1 C2 88.23(17) . 7_656
C3 Co1 C2 91.77(17) 7_656 7_656
C1 Co1 C2 91.43(17) 7_656 .
C1 Co1 C2 88.57(17) . .
C3 Co1 C2 91.77(17) . .
C3 Co1 C2 88.23(17) 7_656 .
C2 Co1 C2 180.000(1) 7_656 .
N1 K1 N1 170.02(19) 2_656 .
N1 K1 N3 83.44(12) 2_656 4_656
N1 K1 N3 103.67(12) . 4_656
N1 K1 N3 103.67(12) 2_656 3_455
N1 K1 N3 83.44(12) . 3_455
N3 K1 N3 90.76(18) 4_656 3_455
N1 K1 N2 89.76(12) 2_656 3_445
N1 K1 N2 82.43(13) . 3_445
N3 K1 N2 171.23(13) 4_656 3_445
N3 K1 N2 96.25(13) 3_455 3_445
N1 K1 N2 82.43(13) 2_656 4_646
N1 K1 N2 89.76(12) . 4_646
N3 K1 N2 96.25(13) 4_656 4_646
N3 K1 N2 171.23(13) 3_455 4_646
N2 K1 N2 77.29(17) 3_445 4_646
C1 N1 K1 169.2(4) . .
C2 N2 K1 170.8(4) . 3
C3 N3 K1 170.0(4) . 3_545
C6 N4 C7 109.4(4) . .
C6 N5 C8 106.9(4) . .
N1 C1 Co1 177.3(4) . .
N2 C2 Co1 177.0(4) . .
N3 C3 Co1 175.8(4) . .
N4 C6 N5 108.3(5) . .
C8 C7 N4 107.8(5) . .
C7 C8 N5 107.5(4) . .

loop_
_geom_bond_atom_site_label_1
_geom_bond_atom_site_label_2
_geom_bond_distance
_geom_bond_site_symmetry_2
Co1 C1 1.902(4) 7_656
Co1 C1 1.902(4) .
Co1 C3 1.906(4) .
Co1 C3 1.906(4) 7_656
Co1 C2 1.908(4) 7_656
Co1 C2 1.908(4) .
K1 N1 2.878(4) 2_656
K1 N1 2.878(4) .
K1 N3 2.887(4) 4_656
K1 N3 2.887(4) 3_455
K1 N2 2.898(4) 3_445
K1 N2 2.898(4) 4_646
N1 C1 1.148(5) .
N2 C2 1.152(5) .
N2 K1 2.898(4) 3
N3 C3 1.150(5) .
N3 K1 2.887(4) 3_545
N4 C6 1.278(8) .
N4 C7 1.343(7) .
N5 C6 1.296(8) .
N5 C8 1.382(8) .
C7 C8 1.259(8) .
